data_7022733
loop_
_publ_author_name
'Steinborn, Martin'
'Suhanji, Mihael'
'Kl\"ufers, Peter'

_publ_section_title
;
 Mixed sugar-core-phosphate chelation of D-fructose 1,6-bisphosphate with
 the Re(V)O(tmen) metal fragment.
;
_journal_issue 16
_journal_name_full 'Dalton transactions (Cambridge, England : 2003)'
_journal_page_first 5749
_journal_page_last 5754
_journal_paper_doi 10.1039/c3dt32901a
_journal_volume 42
_journal_year 2013
_chemical_absolute_configuration rm
_chemical_compound_source
;
418 mg trans-[ReOCl3(PPh3)2] (0.5 mmol), 0.0750 ml tmen (0.5 mmol), 108 mg
Na2-rac-Glyc1PxxH2O (0.5 mmol) and 0.1386 ml NEt3 (1.0 mmol) in 250 ml methanol
were stirred at RT for 48 hours. After removing the solvent the blue residue
was solved in 40 ml acetone. After removing colourless crystals by filtration
blue crystals of [ReO(tmen)(rac-Glyc1P2,3H-2PH+1-kO2,3,P)] . 2 H2O formed
within 5 hours at RT.
;
_chemical_formula_moiety 'C9 H22 N2 O7 P Re, 2(H2 O)'
_chemical_formula_sum 'C9 H26 N2 O9 P Re'
_chemical_formula_weight 523.492
_chemical_name_common '[ReO(tmen)(rac-Glyc1P2,3H-2PH-kO2,3,P)].2H2O'
_space_group_IT_number 14
_symmetry_cell_setting monoclinic
_symmetry_Int_Tables_number 14
_symmetry_space_group_name_Hall '-P 2ybc'
_symmetry_space_group_name_H-M 'P 1 21/c 1'
_atom_sites_solution_hydrogens geom
_atom_sites_solution_primary direct
_atom_sites_solution_secondary difmap
_audit_block_code Re_tmen_Glyc1P_pn362_Steinborn
_audit_creation_date
;
03-Nov-11
;
_audit_creation_method 'form98_non/compatible with shelxl97-2'
_audit_update_record
;
26-July-12 created by MS
;
_cell_angle_alpha 90.0000
_cell_angle_beta 111.0465(5)
_cell_angle_gamma 90.0000
_cell_formula_units_Z 4
_cell_length_a 14.1114(5)
_cell_length_b 7.5592(5)
_cell_length_c 16.5961(5)
_cell_measurement_reflns_used 6860
_cell_measurement_temperature 173(2)
_cell_measurement_theta_max 27.485
_cell_measurement_theta_min 3.134
_cell_volume 1652.22(13)
_computing_cell_refinement 'HKL Scalepack (Otwinowski & Minor 1997)'
_computing_data_collection 'Collect (Bruker AXS BV, 1997-2004)'
_computing_data_reduction 'HKL Denzo and Scalepack (Otwinowski & Minor 1997)'
_computing_structure_refinement 'SHELXL-97 (G. M. Sheldrick. University of G\"ottingen, 97-2 version)'
_computing_structure_solution SIR97
_diffrn_ambient_temperature 173(2)
_diffrn_detector_area_resol_mean 9
_diffrn_measured_fraction_theta_full 0.991
_diffrn_measured_fraction_theta_max 0.991
_diffrn_measurement_device '95mm CCD camera on \k-goniostat'
_diffrn_measurement_device_type KappaCCD
_diffrn_measurement_method 'CCD; rotation images; thick slices'
_diffrn_orient_matrix_type 'by Bruker AXS Collect from scalepack cell'
_diffrn_orient_matrix_UB_11 -0.0383383
_diffrn_orient_matrix_UB_12 0.1140995
_diffrn_orient_matrix_UB_13 -0.0096616
_diffrn_orient_matrix_UB_21 0.0463596
_diffrn_orient_matrix_UB_22 0.0508877
_diffrn_orient_matrix_UB_23 -0.0275570
_diffrn_orient_matrix_UB_31 -0.0463286
_diffrn_orient_matrix_UB_32 -0.0434990
_diffrn_orient_matrix_UB_33 -0.0575806
_diffrn_radiation_collimation 0.20
_diffrn_radiation_monochromator 'MONTEL, graded multilayered X-ray optics'
_diffrn_radiation_source 'rotating anode'
_diffrn_radiation_type MoK\a
_diffrn_radiation_wavelength 0.71073
_diffrn_reflns_av_R_equivalents 0.0501
_diffrn_reflns_av_sigmaI/netI 0.0330
_diffrn_reflns_limit_h_max 18
_diffrn_reflns_limit_h_min -18
_diffrn_reflns_limit_k_max 9
_diffrn_reflns_limit_k_min -9
_diffrn_reflns_limit_l_max 21
_diffrn_reflns_limit_l_min -18
_diffrn_reflns_number 27719
_diffrn_reflns_theta_full 27.61
_diffrn_reflns_theta_max 27.61
_diffrn_reflns_theta_min 3.15
_diffrn_source_current 55.00
_diffrn_source_power 3.025
_diffrn_source_type 'FR 591 generator'
_diffrn_source_voltage 55.00
_exptl_absorpt_coefficient_mu 7.496
_exptl_absorpt_correction_T_max 0.799
_exptl_absorpt_correction_T_min 0.411
_exptl_absorpt_correction_type multi-scan
_exptl_absorpt_process_details
;
Sheldrick, G.M. SADABS. Version 2. Multi-Scan Absorption Correction Program.
University of G\"ottingen, Germany, 2001.
\m \\times r = xxx, Tmin/Tmax = yyy
;
_exptl_crystal_colour blue
_exptl_crystal_density_diffrn 2.10454(17)
_exptl_crystal_density_method 'not measured'
_exptl_crystal_description platelet
_exptl_crystal_F_000 1024
_exptl_crystal_size_max 0.13
_exptl_crystal_size_mid 0.10
_exptl_crystal_size_min 0.03
_refine_diff_density_max 1.834
_refine_diff_density_min -1.116
_refine_diff_density_rms 0.143
_refine_ls_extinction_method none
_refine_ls_goodness_of_fit_ref 1.089
_refine_ls_hydrogen_treatment mixed
_refine_ls_matrix_type full
_refine_ls_number_parameters 220
_refine_ls_number_reflns 3808
_refine_ls_number_restraints 6
_refine_ls_restrained_S_all 1.089
_refine_ls_R_factor_all 0.0333
_refine_ls_R_factor_gt 0.0267
_refine_ls_shift/su_max 0.001
_refine_ls_shift/su_mean 0.000
_refine_ls_structure_factor_coef Fsqd
_refine_ls_weighting_details 'calc w=1/[\s^2^(Fo^2^)+(0.0029P)^2^+6.6091P] where P=(Fo^2^+2Fc^2^)/3'
_refine_ls_weighting_scheme calc
_refine_ls_wR_factor_gt 0.0529
_refine_ls_wR_factor_ref 0.0549
_reflns_number_gt 3372
_reflns_number_total 3808
_reflns_threshold_expression >2sigma(I)
_cod_data_source_file c3dt32901a.txt
_cod_data_source_block pn362
_cod_original_sg_symbol_H-M 'P 21/c'
_cod_database_code 7022733

loop_
_symmetry_equiv_pos_as_xyz
'x, y, z'
'-x, y+1/2, -z+1/2'
'-x, -y, -z'
'x, -y-1/2, z-1/2'

loop_
_atom_site_label
_atom_site_type_symbol
_atom_site_fract_x
_atom_site_fract_y
_atom_site_fract_z
_atom_site_U_iso_or_equiv
_atom_site_adp_type
_atom_site_occupancy
_atom_site_symmetry_multiplicity
_atom_site_calc_flag
_atom_site_refinement_flags
_atom_site_disorder_assembly
_atom_site_disorder_group
Re1 Re 0.810605(11) 0.16084(2) 0.100112(10) 0.01725(6) Uani 1 1 d . A .
P1 P 0.70410(8) -0.00378(15) -0.10034(7) 0.0200(2) Uani 1 1 d . . .
O1 O 0.7726(2) 0.1367(4) -0.12529(19) 0.0279(7) Uani 1 1 d . . .
O2 O 0.9207(2) 0.0993(4) 0.06121(19) 0.0236(6) Uani 1 1 d . . .
O3 O 0.7970(2) 0.3608(4) 0.02218(19) 0.0227(6) Uani 1 1 d . . .
O4 O 0.7204(2) 0.0148(4) -0.00462(17) 0.0203(6) Uani 1 1 d . . .
O5 O 0.7462(2) -0.1869(4) -0.1146(2) 0.0298(7) Uani 1 1 d . . .
H85 H 0.7106 -0.2678 -0.1053 0.045 Uiso 1 1 calc R . .
O6 O 0.5977(2) 0.0269(4) -0.15852(19) 0.0253(7) Uani 1 1 d . . .
O7 O 0.8648(2) 0.2575(4) 0.1969(2) 0.0302(7) Uani 1 1 d . . .
N1 N 0.8113(3) -0.0946(5) 0.1675(2) 0.0233(8) Uani 1 1 d . . .
N2 N 0.6612(3) 0.1881(5) 0.1157(2) 0.0253(8) Uani 1 1 d . . .
C1 C 0.8813(3) 0.1280(7) -0.0940(3) 0.0312(11) Uani 1 1 d . . .
H1A H 0.9060 0.1882 -0.1356 0.037 Uiso 1 1 calc R . .
H1B H 0.9024 0.0025 -0.0907 0.037 Uiso 1 1 calc R . .
C2 C 0.9314(3) 0.2138(6) -0.0045(3) 0.0285(10) Uani 1 1 d . . .
H2 H 1.0053 0.2303 0.0068 0.034 Uiso 1 1 calc R . .
C3 C 0.8859(3) 0.3905(7) 0.0018(3) 0.0315(11) Uani 1 1 d . . .
H3A H 0.9354 0.4629 0.0474 0.038 Uiso 1 1 calc R . .
H3B H 0.8679 0.4545 -0.0538 0.038 Uiso 1 1 calc R . .
C41 C 0.8435(9) -0.2504(12) 0.1254(6) 0.025(2) Uiso 0.564(15) 1 d P A 1
H41A H 0.7981 -0.2598 0.0650 0.038 Uiso 0.564(15) 1 calc PR A 1
H41B H 0.8397 -0.3595 0.1561 0.038 Uiso 0.564(15) 1 calc PR A 1
H41C H 0.9133 -0.2326 0.1281 0.038 Uiso 0.564(15) 1 calc PR A 1
C51 C 0.8822(8) -0.0986(14) 0.2577(7) 0.032(2) Uiso 0.564(15) 1 d P A 1
H51A H 0.8665 -0.0010 0.2898 0.049 Uiso 0.564(15) 1 calc PR A 1
H51B H 0.9520 -0.0861 0.2593 0.049 Uiso 0.564(15) 1 calc PR A 1
H51C H 0.8753 -0.2114 0.2842 0.049 Uiso 0.564(15) 1 calc PR A 1
C61 C 0.7035(12) -0.123(2) 0.1625(9) 0.031(3) Uani 0.564(15) 1 d P A 1
H61A H 0.7011 -0.2173 0.2031 0.037 Uiso 0.564(15) 1 calc PR A 1
H61B H 0.6603 -0.1592 0.1033 0.037 Uiso 0.564(15) 1 calc PR A 1
C71 C 0.6652(7) 0.0499(13) 0.1859(8) 0.028(2) Uani 0.564(15) 1 d P A 1
H71A H 0.7114 0.0910 0.2432 0.034 Uiso 0.564(15) 1 calc PR A 1
H71B H 0.5967 0.0333 0.1884 0.034 Uiso 0.564(15) 1 calc PR A 1
C81 C 0.5732(7) 0.1700(16) 0.0432(6) 0.030(2) Uiso 0.564(15) 1 d P A 1
H81A H 0.5717 0.2617 0.0009 0.045 Uiso 0.564(15) 1 calc PR A 1
H81B H 0.5137 0.1825 0.0600 0.045 Uiso 0.564(15) 1 calc PR A 1
H81C H 0.5724 0.0530 0.0174 0.045 Uiso 0.564(15) 1 calc PR A 1
C91 C 0.6587(6) 0.3715(13) 0.1570(6) 0.024(2) Uiso 0.564(15) 1 d P A 1
H91A H 0.7197 0.3856 0.2088 0.036 Uiso 0.564(15) 1 calc PR A 1
H91B H 0.5982 0.3796 0.1727 0.036 Uiso 0.564(15) 1 calc PR A 1
H91C H 0.6566 0.4649 0.1154 0.036 Uiso 0.564(15) 1 calc PR A 1
C42 C 0.8052(12) -0.2543(17) 0.1142(8) 0.031(3) Uiso 0.436(15) 1 d P A 2
H42A H 0.7426 -0.2505 0.0632 0.047 Uiso 0.436(15) 1 calc PR A 2
H42B H 0.8050 -0.3602 0.1482 0.047 Uiso 0.436(15) 1 calc PR A 2
H42C H 0.8640 -0.2580 0.0959 0.047 Uiso 0.436(15) 1 calc PR A 2
C52 C 0.9070(11) -0.1060(19) 0.2443(9) 0.036(3) Uiso 0.436(15) 1 d P A 2
H52A H 0.9124 -0.0027 0.2814 0.054 Uiso 0.436(15) 1 calc PR A 2
H52B H 0.9653 -0.1088 0.2253 0.054 Uiso 0.436(15) 1 calc PR A 2
H52C H 0.9064 -0.2140 0.2767 0.054 Uiso 0.436(15) 1 calc PR A 2
C62 C 0.7225(16) -0.084(3) 0.1966(12) 0.036(5) Uani 0.436(15) 1 d P A 2
H62A H 0.7040 -0.2053 0.2082 0.043 Uiso 0.436(15) 1 calc PR A 2
H62B H 0.7430 -0.0172 0.2515 0.043 Uiso 0.436(15) 1 calc PR A 2
C72 C 0.6320(10) 0.0019(18) 0.1329(11) 0.033(4) Uani 0.436(15) 1 d P A 2
H72A H 0.5763 0.0070 0.1559 0.039 Uiso 0.436(15) 1 calc PR A 2
H72B H 0.6082 -0.0671 0.0786 0.039 Uiso 0.436(15) 1 calc PR A 2
C82 C 0.5705(7) 0.2362(17) 0.0272(7) 0.017(2) Uiso 0.436(15) 1 d P A 2
H82A H 0.5677 0.1480 -0.0169 0.026 Uiso 0.436(15) 1 calc PR A 2
H82B H 0.5824 0.3535 0.0075 0.026 Uiso 0.436(15) 1 calc PR A 2
H82C H 0.5059 0.2366 0.0369 0.026 Uiso 0.436(15) 1 calc PR A 2
C92 C 0.6511(9) 0.3124(19) 0.1744(8) 0.031(3) Uiso 0.436(15) 1 d P A 2
H92A H 0.6695 0.4299 0.1597 0.046 Uiso 0.436(15) 1 calc PR A 2
H92B H 0.6962 0.2806 0.2329 0.046 Uiso 0.436(15) 1 calc PR A 2
H92C H 0.5807 0.3140 0.1718 0.046 Uiso 0.436(15) 1 calc PR A 2
O91 O 0.3514(3) 0.4388(5) 0.0816(3) 0.0463(10) Uani 1 1 d D . .
H911 H 0.3992 0.5080 0.1172 0.070 Uiso 1 1 d RD . .
H912 H 0.3037 0.5032 0.0483 0.070 Uiso 1 1 d RD . .
O92 O 0.5008(3) 0.1478(5) 0.3134(2) 0.0344(8) Uani 1 1 d D . .
H921 H 0.529(4) 0.248(6) 0.314(4) 0.052 Uiso 1 1 d D . .
H922 H 0.473(4) 0.118(7) 0.265(3) 0.052 Uiso 1 1 d D . .

loop_
_atom_site_aniso_label
_atom_site_aniso_U_11
_atom_site_aniso_U_22
_atom_site_aniso_U_33
_atom_site_aniso_U_23
_atom_site_aniso_U_13
_atom_site_aniso_U_12
Re1 0.01640(9) 0.01919(9) 0.01737(9) -0.00126(7) 0.00752(6) -0.00291(6)
P1 0.0218(5) 0.0212(6) 0.0178(5) -0.0026(4) 0.0081(4) -0.0004(4)
O1 0.0266(16) 0.0371(19) 0.0222(16) -0.0001(14) 0.0113(13) -0.0034(14)
O2 0.0222(15) 0.0252(16) 0.0277(17) 0.0047(13) 0.0144(13) 0.0011(12)
O3 0.0196(14) 0.0239(16) 0.0251(16) 0.0027(13) 0.0087(12) -0.0018(12)
O4 0.0232(14) 0.0228(16) 0.0167(14) -0.0043(12) 0.0093(12) -0.0060(12)
O5 0.0341(17) 0.0265(18) 0.0321(18) -0.0048(14) 0.0160(15) 0.0067(14)
O6 0.0239(15) 0.0261(17) 0.0208(15) 0.0007(13) 0.0020(12) 0.0025(13)
O7 0.0336(17) 0.0342(19) 0.0248(17) -0.0059(14) 0.0130(14) -0.0098(14)
N1 0.0228(18) 0.0250(19) 0.0240(19) 0.0073(16) 0.0106(16) 0.0011(15)
N2 0.0237(18) 0.025(2) 0.033(2) 0.0008(17) 0.0179(17) 0.0019(15)
C1 0.028(2) 0.045(3) 0.026(2) 0.007(2) 0.015(2) 0.005(2)
C2 0.023(2) 0.036(3) 0.033(3) 0.010(2) 0.017(2) 0.0015(19)
C3 0.024(2) 0.034(3) 0.037(3) 0.012(2) 0.012(2) -0.002(2)
C61 0.025(7) 0.035(7) 0.035(8) 0.010(7) 0.015(7) -0.006(5)
C71 0.017(4) 0.043(6) 0.029(6) 0.005(4) 0.015(4) -0.003(4)
C62 0.024(9) 0.059(14) 0.026(10) 0.023(9) 0.010(9) -0.003(8)
C72 0.023(6) 0.040(7) 0.044(9) 0.017(7) 0.024(7) 0.005(5)
O91 0.036(2) 0.0238(19) 0.063(3) 0.0043(18) -0.0013(18) 0.0016(15)
O92 0.0372(19) 0.0306(19) 0.0279(18) 0.0018(16) 0.0024(15) -0.0080(16)

loop_
_atom_type_symbol
_atom_type_description
_atom_type_scat_dispersion_real
_atom_type_scat_dispersion_imag
_atom_type_scat_source
C C 0.0033 0.0016 'International Tables Vol C Tables 4.2.6.8 and 6.1.1.4'
H H 0.0000 0.0000 'International Tables Vol C Tables 4.2.6.8 and 6.1.1.4'
N N 0.0061 0.0033 'International Tables Vol C Tables 4.2.6.8 and 6.1.1.4'
O O 0.0106 0.0060 'International Tables Vol C Tables 4.2.6.8 and 6.1.1.4'
P P 0.1023 0.0942 'International Tables Vol C Tables 4.2.6.8 and 6.1.1.4'
Re Re -1.0185 7.2310 'International Tables Vol C Tables 4.2.6.8 and 6.1.1.4'

loop_
_exptl_crystal_face_index_h
_exptl_crystal_face_index_k
_exptl_crystal_face_index_l
_exptl_crystal_face_perp_dist
2 0 -1 0.040000
-2 0 1 0.055000
-4 -5 2 0.045000
-6 5 2 0.056000
1 0 -2 0.015000
-1 0 2 0.009000
3 0 1 0.050000
-3 0 -1 0.073000

loop_
_geom_angle_atom_site_label_1
_geom_angle_atom_site_label_2
_geom_angle_atom_site_label_3
_geom_angle
O7 Re1 O2 106.18(14)
O7 Re1 O3 101.51(14)
O2 Re1 O3 82.28(12)
O7 Re1 O4 165.65(13)
O2 Re1 O4 85.25(12)
O3 Re1 O4 88.40(12)
O7 Re1 N2 88.49(14)
O2 Re1 N2 165.10(14)
O3 Re1 N2 97.64(13)
O4 Re1 N2 79.85(12)
O7 Re1 N1 88.77(15)
O2 Re1 N1 95.69(12)
O3 Re1 N1 169.70(13)
O4 Re1 N1 81.35(13)
N2 Re1 N1 81.71(13)
O6 P1 O4 113.69(17)
O6 P1 O5 113.09(18)
O4 P1 O5 108.43(17)
O6 P1 O1 107.13(17)
O4 P1 O1 109.36(16)
O5 P1 O1 104.71(17)
C1 O1 P1 123.2(3)
C2 O2 Re1 114.9(2)
C3 O3 Re1 113.1(3)
P1 O4 Re1 137.78(17)
P1 O5 H85 109.5
C51 N1 C42 117.6(7)
C51 N1 C52 18.7(6)
C42 N1 C52 107.7(8)
C51 N1 C62 90.8(8)
C42 N1 C62 111.1(10)
C52 N1 C62 109.5(9)
C51 N1 C61 110.9(7)
C42 N1 C61 90.6(8)
C52 N1 C61 128.7(8)
C62 N1 C61 23.3(7)
C51 N1 C41 104.2(6)
C42 N1 C41 19.3(5)
C52 N1 C41 91.2(7)
C62 N1 C41 127.7(10)
C61 N1 C41 109.0(7)
C51 N1 Re1 114.0(5)
C42 N1 Re1 114.7(5)
C52 N1 Re1 108.6(6)
C62 N1 Re1 105.2(9)
C61 N1 Re1 105.8(7)
C41 N1 Re1 112.9(4)
C81 N2 C92 112.8(7)
C81 N2 C72 81.6(7)
C92 N2 C72 112.9(8)
C81 N2 C71 111.4(6)
C92 N2 C71 85.1(7)
C72 N2 C71 34.5(6)
C81 N2 C91 108.4(6)
C92 N2 C91 21.2(6)
C72 N2 C91 133.8(7)
C71 N2 C91 105.7(6)
C81 N2 C82 20.0(5)
C92 N2 C82 103.8(7)
C72 N2 C82 101.6(7)
C71 N2 C82 129.9(6)
C91 N2 C82 93.7(5)
C81 N2 Re1 118.6(4)
C92 N2 Re1 118.8(6)
C72 N2 Re1 105.5(4)
C71 N2 Re1 104.2(3)
C91 N2 Re1 107.9(4)
C82 N2 Re1 113.1(4)
O1 C1 C2 113.0(4)
O1 C1 H1A 109.0
C2 C1 H1A 109.0
O1 C1 H1B 109.0
C2 C1 H1B 109.0
H1A C1 H1B 107.8
O2 C2 C3 108.5(4)
O2 C2 C1 109.9(4)
C3 C2 C1 112.5(4)
O2 C2 H2 108.6
C3 C2 H2 108.6
C1 C2 H2 108.6
O3 C3 C2 108.1(4)
O3 C3 H3A 110.1
C2 C3 H3A 110.1
O3 C3 H3B 110.1
C2 C3 H3B 110.1
H3A C3 H3B 108.4
N1 C41 H41A 109.5
N1 C41 H41B 109.5
H41A C41 H41B 109.5
N1 C41 H41C 109.5
H41A C41 H41C 109.5
H41B C41 H41C 109.5
N1 C51 H51A 109.5
N1 C51 H51B 109.5
H51A C51 H51B 109.5
N1 C51 H51C 109.5
H51A C51 H51C 109.5
H51B C51 H51C 109.5
N1 C61 C71 108.0(10)
N1 C61 H61A 110.1
C71 C61 H61A 110.1
N1 C61 H61B 110.1
C71 C61 H61B 110.1
H61A C61 H61B 108.4
C61 C71 N2 107.9(9)
C61 C71 H71A 110.1
N2 C71 H71A 110.1
C61 C71 H71B 110.1
N2 C71 H71B 110.1
H71A C71 H71B 108.4
N2 C81 H81A 109.5
N2 C81 H81B 109.5
H81A C81 H81B 109.5
N2 C81 H81C 109.5
H81A C81 H81C 109.5
H81B C81 H81C 109.5
N2 C91 H91A 109.5
N2 C91 H91B 109.5
H91A C91 H91B 109.5
N2 C91 H91C 109.5
H91A C91 H91C 109.5
H91B C91 H91C 109.5
N1 C42 H42A 109.5
N1 C42 H42B 109.5
H42A C42 H42B 109.5
N1 C42 H42C 109.5
H42A C42 H42C 109.5
H42B C42 H42C 109.5
N1 C52 H52A 109.5
N1 C52 H52B 109.5
H52A C52 H52B 109.5
N1 C52 H52C 109.5
H52A C52 H52C 109.5
H52B C52 H52C 109.5
C72 C62 N1 113.5(13)
C72 C62 H62A 108.9
N1 C62 H62A 108.9
C72 C62 H62B 108.9
N1 C62 H62B 108.9
H62A C62 H62B 107.7
C62 C72 N2 108.5(14)
C62 C72 H72A 110.0
N2 C72 H72A 110.0
C62 C72 H72B 110.0
N2 C72 H72B 110.0
H72A C72 H72B 108.4
N2 C82 H82A 109.5
N2 C82 H82B 109.5
H82A C82 H82B 109.5
N2 C82 H82C 109.5
H82A C82 H82C 109.5
H82B C82 H82C 109.5
N2 C92 H92A 109.5
N2 C92 H92B 109.5
H92A C92 H92B 109.5
N2 C92 H92C 109.5
H92A C92 H92C 109.5
H92B C92 H92C 109.5
H911 O91 H912 109.2
H921 O92 H922 109(5)

loop_
_geom_bond_atom_site_label_1
_geom_bond_atom_site_label_2
_geom_bond_distance
Re1 O7 1.678(3)
Re1 O2 1.940(3)
Re1 O3 1.954(3)
Re1 O4 2.067(3)
Re1 N2 2.224(3)
Re1 N1 2.230(4)
P1 O6 1.483(3)
P1 O4 1.528(3)
P1 O5 1.557(3)
P1 O1 1.587(3)
O1 C1 1.434(5)
O2 C2 1.442(5)
O3 C3 1.431(5)
O5 H85 0.8400
N1 C51 1.473(10)
N1 C42 1.481(13)
N1 C52 1.490(14)
N1 C62 1.50(2)
N1 C61 1.510(16)
N1 C41 1.519(9)
N2 C81 1.391(10)
N2 C92 1.397(12)
N2 C72 1.523(13)
N2 C71 1.551(10)
N2 C91 1.552(9)
N2 C82 1.606(11)
C1 C2 1.540(7)
C1 H1A 0.9900
C1 H1B 0.9900
C2 C3 1.501(7)
C2 H2 1.0000
C3 H3A 0.9900
C3 H3B 0.9900
C41 H41A 0.9800
C41 H41B 0.9800
C41 H41C 0.9800
C51 H51A 0.9800
C51 H51B 0.9800
C51 H51C 0.9800
C61 C71 1.52(2)
C61 H61A 0.9900
C61 H61B 0.9900
C71 H71A 0.9900
C71 H71B 0.9900
C81 H81A 0.9800
C81 H81B 0.9800
C81 H81C 0.9800
C91 H91A 0.9800
C91 H91B 0.9800
C91 H91C 0.9800
C42 H42A 0.9800
C42 H42B 0.9800
C42 H42C 0.9800
C52 H52A 0.9800
C52 H52B 0.9800
C52 H52C 0.9800
C62 C72 1.48(3)
C62 H62A 0.9900
C62 H62B 0.9900
C72 H72A 0.9900
C72 H72B 0.9900
C82 H82A 0.9800
C82 H82B 0.9800
C82 H82C 0.9800
C92 H92A 0.9800
C92 H92B 0.9800
C92 H92C 0.9800
O91 H911 0.8899
O91 H912 0.8533
O92 H921 0.85(4)
O92 H922 0.79(4)

loop_
_geom_hbond_atom_site_label_D
_geom_hbond_atom_site_label_H
_geom_hbond_atom_site_label_A
_geom_hbond_distance_DH
_geom_hbond_distance_HA
_geom_hbond_distance_DA
_geom_hbond_angle_DHA
_geom_hbond_site_symmetry_A
O5 H85 O91 0.84 1.68 2.522(5) 175.0 3_655
O91 H911 O92 0.89 1.81 2.697(5) 177.7 2_655
O91 H912 O3 0.85 1.80 2.656(5) 179.9 3_665
O92 H921 O6 0.85(4) 1.94(4) 2.771(5) 168(5) 4_566
O92 H922 O6 0.79(4) 2.01(4) 2.778(5) 163(6) 3_655

loop_
_geom_torsion_atom_site_label_1
_geom_torsion_atom_site_label_2
_geom_torsion_atom_site_label_3
_geom_torsion_atom_site_label_4
_geom_torsion
O6 P1 O1 C1 -168.4(3)
O4 P1 O1 C1 68.0(4)
O5 P1 O1 C1 -48.0(4)
O7 Re1 O2 C2 -103.9(3)
O3 Re1 O2 C2 -4.1(3)
O4 Re1 O2 C2 84.9(3)
N2 Re1 O2 C2 86.6(6)
N1 Re1 O2 C2 165.7(3)
O7 Re1 O3 C3 86.4(3)
O2 Re1 O3 C3 -18.6(3)
O4 Re1 O3 C3 -104.1(3)
N2 Re1 O3 C3 176.4(3)
N1 Re1 O3 C3 -97.9(7)
O6 P1 O4 Re1 -123.6(3)
O5 P1 O4 Re1 109.7(3)
O1 P1 O4 Re1 -3.9(3)
O7 Re1 O4 P1 170.8(5)
O2 Re1 O4 P1 -45.7(3)
O3 Re1 O4 P1 36.6(3)
N2 Re1 O4 P1 134.7(3)
N1 Re1 O4 P1 -142.2(3)
O7 Re1 N1 C51 -18.6(6)
O2 Re1 N1 C51 87.5(6)
O3 Re1 N1 C51 165.6(7)
O4 Re1 N1 C51 171.8(6)
N2 Re1 N1 C51 -107.3(6)
O7 Re1 N1 C42 -158.4(7)
O2 Re1 N1 C42 -52.2(7)
O3 Re1 N1 C42 25.8(10)
O4 Re1 N1 C42 32.1(7)
N2 Re1 N1 C42 113.0(7)
O7 Re1 N1 C52 -37.8(7)
O2 Re1 N1 C52 68.3(7)
O3 Re1 N1 C52 146.4(9)
O4 Re1 N1 C52 152.6(7)
N2 Re1 N1 C52 -126.5(7)
O7 Re1 N1 C62 79.3(8)
O2 Re1 N1 C62 -174.6(8)
O3 Re1 N1 C62 -96.5(10)
O4 Re1 N1 C62 -90.3(8)
N2 Re1 N1 C62 -9.4(8)
O7 Re1 N1 C61 103.5(6)
O2 Re1 N1 C61 -150.4(6)
O3 Re1 N1 C61 -72.3(9)
O4 Re1 N1 C61 -66.1(6)
N2 Re1 N1 C61 14.8(6)
O7 Re1 N1 C41 -137.3(5)
O2 Re1 N1 C41 -31.2(5)
O3 Re1 N1 C41 46.9(9)
O4 Re1 N1 C41 53.1(5)
N2 Re1 N1 C41 134.0(5)
O7 Re1 N2 C81 163.6(6)
O2 Re1 N2 C81 -26.5(9)
O3 Re1 N2 C81 62.2(6)
O4 Re1 N2 C81 -24.8(6)
N1 Re1 N2 C81 -107.4(6)
O7 Re1 N2 C92 20.2(8)
O2 Re1 N2 C92 -169.9(8)
O3 Re1 N2 C92 -81.2(8)
O4 Re1 N2 C92 -168.2(8)
N1 Re1 N2 C92 109.2(8)
O7 Re1 N2 C72 -107.6(7)
O2 Re1 N2 C72 62.3(9)
O3 Re1 N2 C72 151.0(7)
O4 Re1 N2 C72 64.0(7)
N1 Re1 N2 C72 -18.6(7)
O7 Re1 N2 C71 -71.9(5)
O2 Re1 N2 C71 98.0(7)
O3 Re1 N2 C71 -173.3(5)
O4 Re1 N2 C71 99.7(5)
N1 Re1 N2 C71 17.1(5)
O7 Re1 N2 C91 40.1(5)
O2 Re1 N2 C91 -150.0(6)
O3 Re1 N2 C91 -61.3(4)
O4 Re1 N2 C91 -148.3(5)
N1 Re1 N2 C91 129.0(5)
O7 Re1 N2 C82 142.2(5)
O2 Re1 N2 C82 -47.9(8)
O3 Re1 N2 C82 40.8(5)
O4 Re1 N2 C82 -46.2(5)
N1 Re1 N2 C82 -128.8(5)
P1 O1 C1 C2 -84.6(5)
Re1 O2 C2 C3 24.4(4)
Re1 O2 C2 C1 -99.0(3)
O1 C1 C2 O2 75.2(5)
O1 C1 C2 C3 -45.8(5)
Re1 O3 C3 C2 36.1(4)
O2 C2 C3 O3 -37.9(5)
C1 C2 C3 O3 83.9(4)
C51 N1 C61 C71 78.4(12)
C42 N1 C61 C71 -161.6(12)
C52 N1 C61 C71 84.9(15)
C62 N1 C61 C71 46(3)
C41 N1 C61 C71 -167.4(10)
Re1 N1 C61 C71 -45.7(11)
N1 C61 C71 N2 64.8(12)
C81 N2 C71 C61 81.6(10)
C92 N2 C71 C61 -165.8(10)
C72 N2 C71 C61 49.5(11)
C91 N2 C71 C61 -160.9(9)
C82 N2 C71 C61 90.3(10)
Re1 N2 C71 C61 -47.4(10)
C51 N1 C62 C72 154.1(18)
C42 N1 C62 C72 -86(2)
C52 N1 C62 C72 155.4(16)
C61 N1 C62 C72 -56(3)
C41 N1 C62 C72 -97(2)
Re1 N1 C62 C72 38.9(19)
N1 C62 C72 N2 -59(2)
C81 N2 C72 C62 161.9(14)
C92 N2 C72 C62 -86.8(14)
C71 N2 C72 C62 -48.1(14)
C91 N2 C72 C62 -90.6(13)
C82 N2 C72 C62 162.7(13)
Re1 N2 C72 C62 44.5(15)

loop_
_reflns_scale_group_code
_reflns_scale_meas_F
1 1.0
